data_4309624
loop_
_publ_author_name
'Benjamin R. Elvidge'
'Stefan Arndt'
'Peter M. Zeimentz'
'Thomas P. Spaniol'
'Jun Okuda'

_publ_contact_author
;       Jun Okuda
        Institute of Inorganic Chemistry
        RWTH Aachen University
        Landoltweg 1
        D-52074 Aachen
        Germany
;
_publ_contact_author_email jun.okuda@ac.rwth-aachen.de
_publ_contact_author_fax '+49 241 8092644'
_publ_contact_author_phone '+49 241 8094645'
_publ_section_title
;
Cationic Rare-Earth Metal Trimethylsilylmethyl Complexes Supported by THF
and 12-Crown-4 Ligands: Synthesis and Structural Characterization
;
_journal_name_full 'Inorganic Chemistry'
_journal_page_first 6777
_journal_page_last 6788
_journal_paper_doi 10.1021/ic0511165
_journal_volume 44
_journal_year 2005
_chemical_formula_sum 'C76 H99 B2 O8 Si Y'
_chemical_formula_weight 1279.17
_chemical_name_systematic
;
 ?
;
_space_group_IT_number 14
_symmetry_cell_setting monoclinic
_symmetry_space_group_name_Hall '-P 2ybc'
_symmetry_space_group_name_H-M 'P 1 21/c 1'
_atom_sites_solution_hydrogens geom
_atom_sites_solution_primary direct
_atom_sites_solution_secondary difmap
_audit_creation_method SHELXL-97
_cell_angle_alpha 90.00
_cell_angle_beta 94.451(5)
_cell_angle_gamma 90.00
_cell_formula_units_Z 4
_cell_length_a 21.857(5)
_cell_length_b 16.632(4)
_cell_length_c 18.846(5)
_cell_measurement_reflns_used 1022
_cell_measurement_temperature 110(2)
_cell_measurement_theta_max 23.64
_cell_measurement_theta_min 2.55
_cell_volume 6830(3)
_computing_cell_refinement 'Bruker SMART'
_computing_data_collection 'Bruker SMART'
_computing_data_reduction 'Bruker SAINT'
_computing_molecular_graphics 'ORTEP-III (Farrugia, 1999)'
_computing_structure_refinement 'SHELXL-97 (Sheldrick, 1997)'
_computing_structure_solution 'SHELXL-86 (Sheldrick, 1986)'
_diffrn_ambient_temperature 110(2)
_diffrn_measured_fraction_theta_full 0.996
_diffrn_measured_fraction_theta_max 0.996
_diffrn_measurement_device_type 'CCD area detector'
_diffrn_measurement_method 'phi and omega scans'
_diffrn_radiation_monochromator graphite
_diffrn_radiation_source 'fine-focus sealed tube'
_diffrn_radiation_type MoK\a
_diffrn_radiation_wavelength 0.71073
_diffrn_reflns_av_R_equivalents 0.0707
_diffrn_reflns_av_sigmaI/netI 0.0630
_diffrn_reflns_limit_h_max 29
_diffrn_reflns_limit_h_min -29
_diffrn_reflns_limit_k_max 22
_diffrn_reflns_limit_k_min -22
_diffrn_reflns_limit_l_max 25
_diffrn_reflns_limit_l_min -25
_diffrn_reflns_number 84368
_diffrn_reflns_theta_full 28.37
_diffrn_reflns_theta_max 28.37
_diffrn_reflns_theta_min 1.84
_exptl_absorpt_coefficient_mu 0.926
_exptl_absorpt_correction_T_max 0.7815
_exptl_absorpt_correction_T_min 0.6250
_exptl_absorpt_correction_type empirical
_exptl_absorpt_process_details 'Bruker area detector absorption detection'
_exptl_crystal_colour colourless
_exptl_crystal_density_diffrn 1.244
_exptl_crystal_density_method 'not measured'
_exptl_crystal_description irregular
_exptl_crystal_F_000 2728
_exptl_crystal_size_max 0.56
_exptl_crystal_size_mid 0.48
_exptl_crystal_size_min 0.28
_refine_diff_density_max 1.486
_refine_diff_density_min -0.885
_refine_diff_density_rms 0.089
_refine_ls_extinction_method none
_refine_ls_goodness_of_fit_ref 1.045
_refine_ls_hydrogen_treatment calculated
_refine_ls_matrix_type full
_refine_ls_number_parameters 794
_refine_ls_number_reflns 17042
_refine_ls_number_restraints 0
_refine_ls_restrained_S_all 1.045
_refine_ls_R_factor_all 0.1171
_refine_ls_R_factor_gt 0.0636
_refine_ls_shift/su_max 0.001
_refine_ls_shift/su_mean 0.000
_refine_ls_structure_factor_coef Fsqd
_refine_ls_weighting_details 'calc w=1/[\s^2^(Fo^2^)+(0.1062P)^2^+4.6635P] where P=(Fo^2^+2Fc^2^)/3'
_refine_ls_weighting_scheme calc
_refine_ls_wR_factor_gt 0.1695
_refine_ls_wR_factor_ref 0.2019
_reflns_number_gt 10432
_reflns_number_total 17042
_reflns_threshold_expression >2sigma(I)
_cod_data_source_file ic0511165si20050706_021518_1.cif
_cod_data_source_block be2
_cod_depositor_comments
;
The following automatic conversions were performed:
data name '_publ_contact_autor' replaced with '_publ_contact_author'
as specified in the replacement file
'/home/antanas/src/cod-tools/trunk/data/replacement-values/replacement_tags.lst'.

Automatic conversion script
Id: cif_correct_tags 4998 2017-03-02 13:24:31Z antanas 
;
_cod_original_sg_symbol_H-M 'P 21/c'
_cod_database_code 4309624

loop_
_symmetry_equiv_pos_as_xyz
'x, y, z'
'-x, y+1/2, -z+1/2'
'-x, -y, -z'
'x, -y-1/2, z-1/2'

loop_
_atom_site_label
_atom_site_type_symbol
_atom_site_fract_x
_atom_site_fract_y
_atom_site_fract_z
_atom_site_U_iso_or_equiv
_atom_site_adp_type
_atom_site_occupancy
_atom_site_symmetry_multiplicity
_atom_site_calc_flag
_atom_site_refinement_flags
_atom_site_disorder_assembly
_atom_site_disorder_group
Y Y 0.249046(14) -0.49846(2) -0.294961(16) 0.02625(10) Uani 1 1 d . A .
Si Si 0.37616(6) -0.49858(8) -0.12517(7) 0.0527(3) Uani 1 1 d . A .
O1 O 0.32589(14) -0.60012(19) -0.3096(2) 0.0673(10) Uani 1 1 d . . .
O2 O 0.21125(11) -0.63429(15) -0.28267(13) 0.0342(6) Uani 1 1 d . . .
O3 O 0.14833(12) -0.52395(17) -0.36230(13) 0.0398(6) Uani 1 1 d . . .
O4 O 0.25382(14) -0.5493(2) -0.42074(16) 0.0636(10) Uani 1 1 d . . .
O5 O 0.17252(11) -0.49785(14) -0.20843(12) 0.0309(5) Uani 1 1 d . . .
O6 O 0.20761(11) -0.36711(15) -0.30752(13) 0.0372(6) Uani 1 1 d . . .
O7 O 0.32499(11) -0.42314(15) -0.35158(13) 0.0337(5) Uani 1 1 d . . .
B1 B 0.02305(17) -0.2419(2) -0.03861(18) 0.0222(7) Uani 1 1 d . . .
B2 B 0.35674(19) -0.5975(3) -0.6511(2) 0.0341(9) Uani 1 1 d . . .
C1 C 0.31716(17) -0.6666(2) -0.2606(2) 0.0395(9) Uani 1 1 d . A .
H1A H 0.3222 -0.6472 -0.2109 0.047 Uiso 1 1 calc R . .
H1B H 0.3482 -0.7089 -0.2667 0.047 Uiso 1 1 calc R . .
C2 C 0.25305(18) -0.7010(2) -0.2764(2) 0.0396(9) Uani 1 1 d . A .
H2A H 0.2509 -0.7322 -0.3213 0.048 Uiso 1 1 calc R . .
H2B H 0.2425 -0.7371 -0.2374 0.048 Uiso 1 1 calc R . .
C3 C 0.15042(17) -0.6607(2) -0.3087(2) 0.0375(8) Uani 1 1 d . A .
H3A H 0.1306 -0.6894 -0.2706 0.045 Uiso 1 1 calc R . .
H3B H 0.1532 -0.6980 -0.3493 0.045 Uiso 1 1 calc R . .
C4 C 0.11226(19) -0.5867(2) -0.3326(2) 0.0425(9) Uani 1 1 d . A .
H4A H 0.0794 -0.6034 -0.3686 0.051 Uiso 1 1 calc R . .
H4B H 0.0925 -0.5648 -0.2912 0.051 Uiso 1 1 calc R . .
C5 C 0.1497(2) -0.5249(3) -0.4398(2) 0.0500(11) Uani 1 1 d . A .
H5A H 0.1556 -0.4696 -0.4573 0.060 Uiso 1 1 calc R . .
H5B H 0.1100 -0.5451 -0.4617 0.060 Uiso 1 1 calc R . .
C6 C 0.20063(19) -0.5777(2) -0.4612(2) 0.0426(9) Uani 1 1 d . A .
H6A H 0.1926 -0.6347 -0.4500 0.051 Uiso 1 1 calc R . .
H6B H 0.2055 -0.5728 -0.5128 0.051 Uiso 1 1 calc R . .
C7A C 0.3048(3) -0.6213(4) -0.4262(4) 0.0286(14) Uiso 0.50 1 d P A 1
H7A H 0.2850 -0.6744 -0.4217 0.034 Uiso 0.50 1 calc PR A 1
H7B H 0.3225 -0.6191 -0.4729 0.034 Uiso 0.50 1 calc PR A 1
C8A C 0.3570(4) -0.6101(5) -0.3648(4) 0.0363(16) Uiso 0.50 1 d P A 1
H8A H 0.3835 -0.6583 -0.3596 0.044 Uiso 0.50 1 calc PR A 1
H8B H 0.3826 -0.5625 -0.3732 0.044 Uiso 0.50 1 calc PR A 1
C7B C 0.3056(3) -0.5723(5) -0.4449(4) 0.0360(16) Uiso 0.50 1 d P A 2
H7C H 0.3359 -0.5280 -0.4434 0.043 Uiso 0.50 1 calc PR A 2
H7D H 0.2993 -0.5931 -0.4942 0.043 Uiso 0.50 1 calc PR A 2
C8B C 0.3246(4) -0.6370(5) -0.3936(4) 0.0353(16) Uiso 0.50 1 d P A 2
H8C H 0.3658 -0.6570 -0.4031 0.042 Uiso 0.50 1 calc PR A 2
H8D H 0.2953 -0.6825 -0.3992 0.042 Uiso 0.50 1 calc PR A 2
C9 C 0.12071(17) -0.4430(2) -0.1995(2) 0.0406(9) Uani 1 1 d . A .
H9A H 0.1000 -0.4280 -0.2462 0.049 Uiso 1 1 calc R . .
H9B H 0.1349 -0.3935 -0.1741 0.049 Uiso 1 1 calc R . .
C10 C 0.07684(17) -0.4921(2) -0.1547(2) 0.0359(8) Uani 1 1 d . . .
H10A H 0.0651 -0.4603 -0.1134 0.043 Uiso 1 1 calc R A .
H10B H 0.0391 -0.5075 -0.1840 0.043 Uiso 1 1 calc R . .
C11 C 0.11365(18) -0.5672(2) -0.1297(2) 0.0397(9) Uani 1 1 d . A .
H11A H 0.1099 -0.5776 -0.0785 0.048 Uiso 1 1 calc R . .
H11B H 0.0995 -0.6152 -0.1574 0.048 Uiso 1 1 calc R . .
C12 C 0.17889(17) -0.5461(2) -0.14340(18) 0.0352(8) Uani 1 1 d . A .
H12A H 0.1988 -0.5147 -0.1034 0.042 Uiso 1 1 calc R . .
H12B H 0.2034 -0.5951 -0.1504 0.042 Uiso 1 1 calc R . .
C13 C 0.16056(16) -0.3301(2) -0.35817(19) 0.0341(8) Uani 1 1 d . A .
H13A H 0.1205 -0.3572 -0.3556 0.041 Uiso 1 1 calc R . .
H13B H 0.1729 -0.3340 -0.4075 0.041 Uiso 1 1 calc R . .
C14 C 0.1567(2) -0.2438(2) -0.3357(3) 0.0557(12) Uani 1 1 d . . .
H14A H 0.1795 -0.2088 -0.3671 0.067 Uiso 1 1 calc R A .
H14B H 0.1134 -0.2258 -0.3380 0.067 Uiso 1 1 calc R . .
C15 C 0.1835(4) -0.2406(4) -0.2647(4) 0.118(3) Uani 1 1 d . A .
H15A H 0.1526 -0.2532 -0.2306 0.142 Uiso 1 1 calc R . .
H15B H 0.2005 -0.1864 -0.2537 0.142 Uiso 1 1 calc R . .
C16 C 0.2341(3) -0.3031(3) -0.2603(3) 0.0783(19) Uani 1 1 d . A .
H16A H 0.2724 -0.2814 -0.2778 0.094 Uiso 1 1 calc R . .
H16B H 0.2428 -0.3229 -0.2110 0.094 Uiso 1 1 calc R . .
C17 C 0.3131(2) -0.3731(3) -0.4141(3) 0.0596(13) Uani 1 1 d . A .
H17A H 0.2910 -0.3236 -0.4018 0.072 Uiso 1 1 calc R . .
H17B H 0.2875 -0.4025 -0.4512 0.072 Uiso 1 1 calc R . .
C18 C 0.3727(2) -0.3525(4) -0.4402(3) 0.0663(14) Uani 1 1 d . . .
H18A H 0.3745 -0.2946 -0.4518 0.080 Uiso 1 1 calc R A .
H18B H 0.3799 -0.3840 -0.4833 0.080 Uiso 1 1 calc R . .
C19 C 0.4192(2) -0.3731(4) -0.3809(3) 0.092(2) Uani 1 1 d . A .
H19A H 0.4524 -0.4059 -0.3990 0.110 Uiso 1 1 calc R . .
H19B H 0.4375 -0.3234 -0.3596 0.110 Uiso 1 1 calc R . .
C20 C 0.3901(2) -0.4156(4) -0.3305(3) 0.0740(17) Uani 1 1 d . A .
H20A H 0.3958 -0.3876 -0.2841 0.089 Uiso 1 1 calc R . .
H20B H 0.4087 -0.4697 -0.3249 0.089 Uiso 1 1 calc R . .
C21 C 0.31257(16) -0.4652(3) -0.1878(2) 0.0427(9) Uani 1 1 d . . .
H21A H 0.3274 -0.4112 -0.2005 0.051 Uiso 1 1 calc R A .
H21B H 0.2807 -0.4543 -0.1545 0.051 Uiso 1 1 calc R . .
C22 C 0.4127(3) -0.4120(3) -0.0706(3) 0.0836(19) Uani 1 1 d . . .
H22A H 0.4274 -0.3712 -0.1028 0.125 Uiso 1 1 calc R A .
H22B H 0.4473 -0.4323 -0.0395 0.125 Uiso 1 1 calc R . .
H22C H 0.3822 -0.3880 -0.0416 0.125 Uiso 1 1 calc R . .
C23 C 0.3461(2) -0.5728(3) -0.0609(3) 0.0658(14) Uani 1 1 d . . .
H23A H 0.3164 -0.5460 -0.0325 0.099 Uiso 1 1 calc R A .
H23B H 0.3802 -0.5935 -0.0293 0.099 Uiso 1 1 calc R . .
H23C H 0.3260 -0.6174 -0.0874 0.099 Uiso 1 1 calc R . .
C24 C 0.4410(2) -0.5476(3) -0.1693(3) 0.0736(16) Uani 1 1 d . . .
H24A H 0.4244 -0.5880 -0.2034 0.110 Uiso 1 1 calc R A .
H24B H 0.4689 -0.5735 -0.1331 0.110 Uiso 1 1 calc R . .
H24C H 0.4633 -0.5067 -0.1944 0.110 Uiso 1 1 calc R . .
C25 C -0.04127(14) -0.28537(18) -0.07083(15) 0.0222(6) Uani 1 1 d . . .
C26 C -0.04138(15) -0.33609(19) -0.13109(16) 0.0251(7) Uani 1 1 d . . .
H26 H -0.0042 -0.3424 -0.1535 0.030 Uiso 1 1 calc R . .
C27 C -0.09314(16) -0.37714(19) -0.15912(17) 0.0296(7) Uani 1 1 d . . .
H27 H -0.0909 -0.4102 -0.1999 0.036 Uiso 1 1 calc R . .
C28 C -0.14794(16) -0.3698(2) -0.12751(18) 0.0312(8) Uani 1 1 d . . .
H28 H -0.1836 -0.3973 -0.1465 0.037 Uiso 1 1 calc R . .
C29 C -0.14983(16) -0.3215(2) -0.06741(17) 0.0320(8) Uani 1 1 d . . .
H29 H -0.1869 -0.3167 -0.0446 0.038 Uiso 1 1 calc R . .
C30 C -0.09761(16) -0.2803(2) -0.04048(16) 0.0280(7) Uani 1 1 d . . .
H30 H -0.1004 -0.2472 0.0003 0.034 Uiso 1 1 calc R . .
C31 C 0.01109(14) -0.19184(18) 0.03569(15) 0.0221(6) Uani 1 1 d . . .
C32 C 0.00366(15) -0.10854(19) 0.03828(17) 0.0271(7) Uani 1 1 d . . .
H32 H 0.0060 -0.0788 -0.0045 0.033 Uiso 1 1 calc R . .
C33 C -0.00709(15) -0.0663(2) 0.10090(17) 0.0285(7) Uani 1 1 d . . .
H33 H -0.0119 -0.0096 0.0998 0.034 Uiso 1 1 calc R . .
C34 C -0.01061(14) -0.1076(2) 0.16364(16) 0.0254(7) Uani 1 1 d . . .
H34 H -0.0171 -0.0795 0.2063 0.030 Uiso 1 1 calc R . .
C35 C -0.00453(15) -0.1906(2) 0.16411(17) 0.0281(7) Uani 1 1 d . . .
H35 H -0.0074 -0.2198 0.2070 0.034 Uiso 1 1 calc R . .
C36 C 0.00589(15) -0.23117(19) 0.10121(16) 0.0259(7) Uani 1 1 d . . .
H36 H 0.0097 -0.2881 0.1027 0.031 Uiso 1 1 calc R . .
C37 C 0.07287(15) -0.31502(19) -0.01853(16) 0.0253(7) Uani 1 1 d . . .
C38 C 0.13549(16) -0.3120(2) -0.02907(18) 0.0311(7) Uani 1 1 d . . .
H38 H 0.1508 -0.2665 -0.0524 0.037 Uiso 1 1 calc R . .
C39 C 0.17688(18) -0.3734(2) -0.0067(2) 0.0377(8) Uani 1 1 d . . .
H39 H 0.2191 -0.3687 -0.0148 0.045 Uiso 1 1 calc R . .
C40 C 0.15582(18) -0.4410(2) 0.0273(2) 0.0388(9) Uani 1 1 d . . .
H40 H 0.1836 -0.4822 0.0435 0.047 Uiso 1 1 calc R . .
C41 C 0.09399(18) -0.4477(2) 0.03737(18) 0.0347(8) Uani 1 1 d . . .
H41 H 0.0791 -0.4939 0.0601 0.042 Uiso 1 1 calc R . .
C42 C 0.05346(17) -0.38657(19) 0.01421(17) 0.0284(7) Uani 1 1 d . . .
H42 H 0.0111 -0.3931 0.0206 0.034 Uiso 1 1 calc R . .
C43 C 0.05055(15) -0.18030(18) -0.09744(16) 0.0232(6) Uani 1 1 d . . .
C44 C 0.02725(16) -0.17209(19) -0.16891(17) 0.0265(7) Uani 1 1 d . . .
H44 H -0.0081 -0.2022 -0.1848 0.032 Uiso 1 1 calc R . .
C45 C 0.05355(17) -0.1218(2) -0.21762(18) 0.0328(8) Uani 1 1 d . . .
H45 H 0.0361 -0.1186 -0.2653 0.039 Uiso 1 1 calc R . .
C46 C 0.10522(17) -0.0765(2) -0.19637(19) 0.0353(8) Uani 1 1 d . . .
H46 H 0.1235 -0.0423 -0.2291 0.042 Uiso 1 1 calc R . .
C47 C 0.12946(17) -0.0822(2) -0.12623(19) 0.0335(8) Uani 1 1 d . . .
H47 H 0.1648 -0.0517 -0.1107 0.040 Uiso 1 1 calc R . .
C48 C 0.10235(15) -0.13233(19) -0.07844(18) 0.0278(7) Uani 1 1 d . . .
H48 H 0.1197 -0.1342 -0.0307 0.033 Uiso 1 1 calc R . .
C49 C 0.37394(17) -0.6268(2) -0.7318(2) 0.0364(8) Uani 1 1 d . . .
C50 C 0.33062(19) -0.6240(3) -0.7913(2) 0.0446(10) Uani 1 1 d . . .
H50 H 0.2904 -0.6055 -0.7846 0.054 Uiso 1 1 calc R . .
C51 C 0.3440(2) -0.6470(3) -0.8590(2) 0.0563(12) Uani 1 1 d . . .
H51 H 0.3128 -0.6451 -0.8970 0.068 Uiso 1 1 calc R . .
C52 C 0.4019(2) -0.6725(3) -0.8717(2) 0.0536(12) Uani 1 1 d . . .
H52 H 0.4113 -0.6871 -0.9183 0.064 Uiso 1 1 calc R . .
C53 C 0.4455(2) -0.6763(3) -0.8162(3) 0.0574(12) Uani 1 1 d . . .
H53 H 0.4856 -0.6948 -0.8240 0.069 Uiso 1 1 calc R . .
C54 C 0.4321(2) -0.6534(3) -0.7480(2) 0.0480(10) Uani 1 1 d . . .
H54 H 0.4639 -0.6561 -0.7107 0.058 Uiso 1 1 calc R . .
C55 C 0.28851(15) -0.6353(2) -0.63764(18) 0.0313(8) Uani 1 1 d . . .
C56 C 0.28126(16) -0.7064(2) -0.59870(18) 0.0325(8) Uani 1 1 d . . .
H56 H 0.3167 -0.7313 -0.5761 0.039 Uiso 1 1 calc R . .
C57 C 0.22396(16) -0.7419(2) -0.59183(18) 0.0340(8) Uani 1 1 d . . .
H57 H 0.2214 -0.7906 -0.5659 0.041 Uiso 1 1 calc R . .
C58 C 0.17077(17) -0.7065(3) -0.62259(18) 0.0402(9) Uani 1 1 d . . .
H58 H 0.1318 -0.7304 -0.6179 0.048 Uiso 1 1 calc R . .
C59 C 0.17578(17) -0.6354(3) -0.66034(19) 0.0396(9) Uani 1 1 d . . .
H59 H 0.1398 -0.6102 -0.6814 0.048 Uiso 1 1 calc R . .
C60 C 0.23289(16) -0.6005(2) -0.66779(18) 0.0341(8) Uani 1 1 d . . .
H60 H 0.2348 -0.5519 -0.6939 0.041 Uiso 1 1 calc R . .
C61 C 0.40820(15) -0.6305(2) -0.58912(19) 0.0331(8) Uani 1 1 d . . .
C62 C 0.42821(16) -0.7111(2) -0.5871(2) 0.0385(9) Uani 1 1 d . . .
H62 H 0.4131 -0.7463 -0.6240 0.046 Uiso 1 1 calc R . .
C63 C 0.46916(17) -0.7414(3) -0.5333(2) 0.0424(9) Uani 1 1 d . . .
H63 H 0.4808 -0.7965 -0.5339 0.051 Uiso 1 1 calc R . .
C64 C 0.49295(17) -0.6916(3) -0.4791(2) 0.0436(9) Uani 1 1 d . . .
H64 H 0.5211 -0.7118 -0.4424 0.052 Uiso 1 1 calc R . .
C65 C 0.47496(17) -0.6117(3) -0.4793(2) 0.0410(9) Uani 1 1 d . . .
H65 H 0.4908 -0.5768 -0.4424 0.049 Uiso 1 1 calc R . .
C66 C 0.43366(16) -0.5821(2) -0.53348(19) 0.0363(8) Uani 1 1 d . . .
H66 H 0.4224 -0.5269 -0.5326 0.044 Uiso 1 1 calc R . .
C67 C 0.3564(2) -0.4981(2) -0.6509(2) 0.0423(9) Uani 1 1 d . . .
C68 C 0.4034(2) -0.4553(3) -0.6810(3) 0.0603(13) Uani 1 1 d . . .
H68 H 0.4344 -0.4843 -0.7027 0.072 Uiso 1 1 calc R . .
C69 C 0.4057(3) -0.3711(3) -0.6800(3) 0.0779(17) Uani 1 1 d . . .
H69 H 0.4390 -0.3443 -0.6994 0.093 Uiso 1 1 calc R . .
C70 C 0.3610(3) -0.3272(3) -0.6514(3) 0.0802(19) Uani 1 1 d . . .
H70 H 0.3618 -0.2701 -0.6532 0.096 Uiso 1 1 calc R . .
C71 C 0.3142(3) -0.3671(3) -0.6197(3) 0.0697(15) Uani 1 1 d . . .
H71 H 0.2834 -0.3372 -0.5984 0.084 Uiso 1 1 calc R . .
C72 C 0.3125(2) -0.4500(3) -0.6193(2) 0.0510(11) Uani 1 1 d . . .
H72 H 0.2805 -0.4760 -0.5967 0.061 Uiso 1 1 calc R . .
C73 C 0.4047(4) -0.1424(4) -0.3661(5) 0.122(3) Uani 1 1 d . . .
H73A H 0.4196 -0.1684 -0.4087 0.147 Uiso 1 1 calc R . .
H73B H 0.4369 -0.1472 -0.3264 0.147 Uiso 1 1 calc R . .
C74 C 0.3005(4) -0.1164(6) -0.3426(5) 0.124(3) Uani 1 1 d . . .
H74A H 0.3008 -0.0945 -0.2938 0.149 Uiso 1 1 calc R . .
H74B H 0.2588 -0.1367 -0.3574 0.149 Uiso 1 1 calc R . .
C75 C 0.3205(3) -0.0538(5) -0.3941(4) 0.109(3) Uani 1 1 d . . .
H75A H 0.3042 0.0000 -0.3833 0.130 Uiso 1 1 calc R . .
H75B H 0.3073 -0.0681 -0.4439 0.130 Uiso 1 1 calc R . .
C76 C 0.3901(3) -0.0565(4) -0.3807(4) 0.0926(19) Uani 1 1 d . . .
H76A H 0.4101 -0.0375 -0.4230 0.111 Uiso 1 1 calc R . .
H76B H 0.4040 -0.0225 -0.3394 0.111 Uiso 1 1 calc R . .
O8 O 0.3475(3) -0.1811(3) -0.3470(4) 0.142(2) Uani 1 1 d . . .

loop_
_atom_site_aniso_label
_atom_site_aniso_U_11
_atom_site_aniso_U_22
_atom_site_aniso_U_33
_atom_site_aniso_U_23
_atom_site_aniso_U_13
_atom_site_aniso_U_12
Y 0.02417(16) 0.03305(18) 0.02134(15) 0.00053(13) 0.00066(11) 0.00761(14)
Si 0.0464(7) 0.0576(8) 0.0507(7) 0.0150(6) -0.0182(6) -0.0088(6)
O1 0.0490(18) 0.0551(19) 0.103(3) 0.0319(18) 0.0394(18) 0.0241(15)
O2 0.0321(13) 0.0366(14) 0.0337(13) -0.0024(11) 0.0016(10) 0.0062(11)
O3 0.0415(15) 0.0489(15) 0.0279(13) -0.0055(11) -0.0040(11) 0.0104(12)
O4 0.0535(19) 0.096(3) 0.0439(17) -0.0356(17) 0.0195(14) -0.0372(18)
O5 0.0299(12) 0.0414(14) 0.0213(11) 0.0007(10) 0.0025(9) 0.0118(11)
O6 0.0343(14) 0.0390(14) 0.0359(14) -0.0080(11) -0.0118(11) 0.0127(11)
O7 0.0278(12) 0.0379(14) 0.0346(13) 0.0044(11) -0.0024(10) 0.0006(10)
B1 0.0306(19) 0.0198(16) 0.0159(15) -0.0005(13) -0.0012(13) 0.0002(14)
B2 0.030(2) 0.039(2) 0.033(2) -0.0051(17) 0.0015(17) -0.0085(17)
C1 0.035(2) 0.039(2) 0.044(2) 0.0124(17) 0.0036(17) 0.0116(16)
C2 0.049(2) 0.042(2) 0.0280(18) 0.0083(16) 0.0066(16) 0.0189(18)
C3 0.033(2) 0.039(2) 0.038(2) -0.0123(16) -0.0073(16) 0.0033(16)
C4 0.045(2) 0.036(2) 0.044(2) -0.0052(17) -0.0109(18) 0.0033(17)
C5 0.069(3) 0.057(2) 0.0227(18) -0.0032(17) -0.0101(19) 0.023(2)
C6 0.051(2) 0.048(2) 0.0275(19) -0.0045(17) -0.0039(17) -0.0019(19)
C9 0.039(2) 0.045(2) 0.038(2) -0.0041(17) 0.0037(16) 0.0142(17)
C10 0.0342(19) 0.043(2) 0.0312(18) -0.0032(16) 0.0071(15) 0.0097(16)
C11 0.049(2) 0.034(2) 0.036(2) -0.0024(16) 0.0099(17) 0.0055(17)
C12 0.043(2) 0.039(2) 0.0239(17) 0.0032(15) 0.0041(15) 0.0144(16)
C13 0.0305(18) 0.041(2) 0.0303(18) 0.0056(15) -0.0039(15) 0.0051(15)
C14 0.050(3) 0.036(2) 0.077(3) 0.011(2) -0.023(2) -0.0054(19)
C15 0.144(7) 0.067(4) 0.131(6) -0.044(4) -0.059(5) 0.056(4)
C16 0.096(4) 0.050(3) 0.079(4) -0.035(3) -0.055(3) 0.040(3)
C17 0.041(2) 0.081(3) 0.055(3) 0.039(3) -0.009(2) -0.013(2)
C18 0.044(3) 0.100(4) 0.054(3) 0.023(3) 0.002(2) -0.016(3)
C19 0.035(3) 0.135(6) 0.103(5) 0.058(4) -0.012(3) -0.024(3)
C20 0.030(2) 0.132(5) 0.058(3) 0.026(3) -0.009(2) -0.007(3)
C21 0.0223(18) 0.074(3) 0.0304(19) 0.0022(19) -0.0052(15) -0.0010(18)
C22 0.086(4) 0.077(4) 0.080(4) 0.017(3) -0.039(3) -0.032(3)
C23 0.078(4) 0.061(3) 0.054(3) 0.020(2) -0.023(3) -0.012(3)
C24 0.044(3) 0.079(4) 0.095(4) 0.028(3) -0.015(3) 0.005(3)
C25 0.0291(16) 0.0200(14) 0.0166(14) 0.0027(11) -0.0034(12) 0.0015(12)
C26 0.0319(17) 0.0239(16) 0.0189(15) 0.0021(12) -0.0015(13) 0.0010(13)
C27 0.042(2) 0.0230(16) 0.0225(16) -0.0010(13) -0.0046(14) 0.0007(14)
C28 0.0364(19) 0.0268(17) 0.0285(17) 0.0066(14) -0.0098(14) -0.0062(14)
C29 0.0323(18) 0.040(2) 0.0238(17) 0.0084(14) 0.0010(14) -0.0020(15)
C30 0.0357(19) 0.0310(17) 0.0168(15) 0.0013(13) -0.0019(13) -0.0004(14)
C31 0.0239(15) 0.0240(15) 0.0178(15) 0.0003(12) -0.0025(12) 0.0000(12)
C32 0.0336(18) 0.0263(16) 0.0212(16) 0.0022(13) 0.0011(13) 0.0023(13)
C33 0.0321(18) 0.0249(16) 0.0288(17) -0.0023(13) 0.0036(14) 0.0025(14)
C34 0.0224(16) 0.0343(18) 0.0194(15) -0.0060(13) 0.0015(12) -0.0009(13)
C35 0.0339(18) 0.0321(18) 0.0176(15) 0.0039(13) -0.0017(13) -0.0011(14)
C36 0.0310(17) 0.0240(16) 0.0226(15) 0.0029(13) 0.0004(13) -0.0013(13)
C37 0.0340(18) 0.0237(16) 0.0173(15) -0.0030(12) -0.0030(13) 0.0016(13)
C38 0.0370(19) 0.0277(17) 0.0280(17) -0.0027(14) -0.0013(14) 0.0035(14)
C39 0.036(2) 0.036(2) 0.040(2) -0.0053(16) -0.0032(16) 0.0102(16)
C40 0.049(2) 0.0296(18) 0.036(2) -0.0010(15) -0.0093(17) 0.0133(17)
C41 0.050(2) 0.0262(17) 0.0271(18) 0.0021(14) -0.0042(16) 0.0044(16)
C42 0.0383(19) 0.0249(16) 0.0215(16) 0.0010(13) -0.0007(13) 0.0025(14)
C43 0.0307(17) 0.0203(15) 0.0189(15) -0.0015(12) 0.0030(12) 0.0042(12)
C44 0.0358(18) 0.0207(15) 0.0226(16) -0.0018(12) 0.0003(13) 0.0030(13)
C45 0.050(2) 0.0279(17) 0.0215(16) 0.0034(13) 0.0058(15) 0.0090(16)
C46 0.046(2) 0.0287(18) 0.0331(19) 0.0047(15) 0.0152(16) 0.0029(16)
C47 0.0351(19) 0.0263(17) 0.040(2) -0.0022(15) 0.0070(16) -0.0021(14)
C48 0.0334(18) 0.0245(16) 0.0256(16) -0.0016(13) 0.0019(14) 0.0011(13)
C49 0.0331(19) 0.040(2) 0.037(2) -0.0052(16) 0.0069(15) -0.0159(16)
C50 0.039(2) 0.062(3) 0.033(2) -0.0042(18) 0.0086(17) -0.0173(19)
C51 0.058(3) 0.078(3) 0.034(2) -0.006(2) 0.005(2) -0.028(3)
C52 0.070(3) 0.058(3) 0.035(2) -0.007(2) 0.025(2) -0.013(2)
C53 0.055(3) 0.065(3) 0.056(3) -0.008(2) 0.027(2) -0.010(2)
C54 0.041(2) 0.061(3) 0.043(2) -0.005(2) 0.0086(18) -0.012(2)
C55 0.0265(17) 0.042(2) 0.0258(17) -0.0123(15) 0.0017(13) -0.0042(15)
C56 0.0270(17) 0.041(2) 0.0293(18) -0.0094(15) 0.0002(14) -0.0034(15)
C57 0.0298(18) 0.048(2) 0.0252(17) -0.0065(15) 0.0059(14) -0.0077(16)
C58 0.0292(19) 0.067(3) 0.0248(18) -0.0078(18) 0.0044(14) -0.0127(18)
C59 0.0258(18) 0.068(3) 0.0247(17) -0.0074(18) 0.0001(14) 0.0016(18)
C60 0.0297(18) 0.048(2) 0.0241(17) -0.0070(15) 0.0018(14) -0.0012(16)
C61 0.0232(17) 0.041(2) 0.0350(19) -0.0026(16) 0.0044(14) -0.0111(15)
C62 0.0251(18) 0.046(2) 0.045(2) -0.0076(18) 0.0038(16) -0.0121(16)
C63 0.0292(19) 0.046(2) 0.052(2) 0.0048(19) 0.0033(17) -0.0067(17)
C64 0.031(2) 0.057(3) 0.043(2) 0.0082(19) -0.0020(16) -0.0116(18)
C65 0.031(2) 0.055(3) 0.036(2) -0.0032(18) 0.0011(16) -0.0166(18)
C66 0.0253(18) 0.046(2) 0.037(2) -0.0033(17) 0.0026(15) -0.0103(16)
C67 0.047(2) 0.040(2) 0.037(2) -0.0044(17) -0.0150(17) -0.0130(19)
C68 0.064(3) 0.053(3) 0.062(3) -0.001(2) -0.006(2) -0.025(2)
C69 0.093(4) 0.061(3) 0.076(4) 0.006(3) -0.019(3) -0.040(3)
C70 0.122(5) 0.037(3) 0.073(4) -0.001(3) -0.047(4) -0.008(3)
C71 0.095(4) 0.046(3) 0.062(3) -0.008(2) -0.032(3) 0.007(3)
C72 0.060(3) 0.043(2) 0.047(2) -0.0056(19) -0.017(2) -0.002(2)
C73 0.154(8) 0.088(5) 0.133(7) -0.010(5) 0.070(6) -0.024(5)
C74 0.083(5) 0.165(9) 0.123(7) 0.000(6) 0.009(5) -0.045(6)
C75 0.082(5) 0.146(7) 0.095(5) 0.005(5) -0.009(4) -0.049(5)
C76 0.084(4) 0.085(5) 0.107(5) 0.000(4) -0.003(4) -0.022(4)
O8 0.165(6) 0.095(4) 0.170(6) -0.011(4) 0.042(5) -0.033(4)

loop_
_atom_type_symbol
_atom_type_description
_atom_type_scat_dispersion_real
_atom_type_scat_dispersion_imag
_atom_type_scat_source
C C 0.0033 0.0016 'International Tables Vol C Tables 4.2.6.8 and 6.1.1.4'
H H 0.0000 0.0000 'International Tables Vol C Tables 4.2.6.8 and 6.1.1.4'
B B 0.0013 0.0007 'International Tables Vol C Tables 4.2.6.8 and 6.1.1.4'
O O 0.0106 0.0060 'International Tables Vol C Tables 4.2.6.8 and 6.1.1.4'
Si Si 0.0817 0.0704 'International Tables Vol C Tables 4.2.6.8 and 6.1.1.4'
Y Y -2.7962 3.5667 'International Tables Vol C Tables 4.2.6.8 and 6.1.1.4'

loop_
_geom_angle_atom_site_label_1
_geom_angle_atom_site_label_2
_geom_angle_atom_site_label_3
_geom_angle
_geom_angle_site_symmetry_1
_geom_angle_site_symmetry_3
_geom_angle_publ_flag
O6 Y O7 75.29(9) . . ?
O6 Y O1 153.92(10) . . ?
O7 Y O1 78.64(9) . . ?
O6 Y O2 137.62(9) . . ?
O7 Y O2 141.58(8) . . ?
O1 Y O2 66.63(9) . . ?
O6 Y C21 93.59(13) . . ?
O7 Y C21 83.10(11) . . ?
O1 Y C21 84.06(14) . . ?
O2 Y C21 108.10(13) . . ?
O6 Y O5 77.59(9) . . ?
O7 Y O5 146.65(8) . . ?
O1 Y O5 127.02(9) . . ?
O2 Y O5 71.43(8) . . ?
C21 Y O5 79.58(11) . . ?
O6 Y O3 77.89(9) . . ?
O7 Y O3 118.53(9) . . ?
O1 Y O3 114.69(12) . . ?
O2 Y O3 66.14(9) . . ?
C21 Y O3 152.84(11) . . ?
O5 Y O3 73.43(8) . . ?
O6 Y O4 104.96(11) . . ?
O7 Y O4 71.13(9) . . ?
O1 Y O4 65.07(13) . . ?
O2 Y O4 79.45(10) . . ?
C21 Y O4 142.68(12) . . ?
O5 Y O4 135.50(9) . . ?
O3 Y O4 64.16(9) . . ?
C21 Si C24 113.9(2) . . ?
C21 Si C23 109.1(2) . . ?
C24 Si C23 108.2(3) . . ?
C21 Si C22 112.5(2) . . ?
C24 Si C22 105.5(3) . . ?
C23 Si C22 107.5(2) . . ?
C8A O1 C1 120.8(4) . . ?
C8A O1 C8B 34.6(4) . . ?
C1 O1 C8B 108.8(4) . . ?
C8A O1 Y 126.4(4) . . ?
C1 O1 Y 109.4(2) . . ?
C8B O1 Y 113.5(3) . . ?
C2 O2 C3 110.8(3) . . ?
C2 O2 Y 120.6(2) . . ?
C3 O2 Y 124.1(2) . . ?
C4 O3 C5 115.6(3) . . ?
C4 O3 Y 114.3(2) . . ?
C5 O3 Y 115.2(3) . . ?
C7B O4 C6 114.2(4) . . ?
C7B O4 C7A 32.6(4) . . ?
C6 O4 C7A 104.8(4) . . ?
C7B O4 Y 121.6(4) . . ?
C6 O4 Y 121.5(2) . . ?
C7A O4 Y 112.3(3) . . ?
C12 O5 C9 105.5(3) . . ?
C12 O5 Y 122.38(19) . . ?
C9 O5 Y 131.0(2) . . ?
C16 O6 C13 108.0(3) . . ?
C16 O6 Y 118.4(2) . . ?
C13 O6 Y 133.5(2) . . ?
C17 O7 C20 106.4(3) . . ?
C17 O7 Y 125.1(2) . . ?
C20 O7 Y 128.4(2) . . ?
C25 B1 C43 111.5(2) . . ?
C25 B1 C37 106.7(2) . . ?
C43 B1 C37 109.9(3) . . ?
C25 B1 C31 110.0(3) . . ?
C43 B1 C31 110.0(2) . . ?
C37 B1 C31 108.5(2) . . ?
C61 B2 C67 109.5(3) . . ?
C61 B2 C55 109.7(3) . . ?
C67 B2 C55 112.0(3) . . ?
C61 B2 C49 111.0(3) . . ?
C67 B2 C49 107.2(3) . . ?
C55 B2 C49 107.4(3) . . ?
O1 C1 C2 108.9(3) . . ?
O1 C1 H1A 109.9 . . ?
C2 C1 H1A 109.9 . . ?
O1 C1 H1B 109.9 . . ?
C2 C1 H1B 109.9 . . ?
H1A C1 H1B 108.3 . . ?
O2 C2 C1 107.2(3) . . ?
O2 C2 H2A 110.3 . . ?
C1 C2 H2A 110.3 . . ?
O2 C2 H2B 110.3 . . ?
C1 C2 H2B 110.3 . . ?
H2A C2 H2B 108.5 . . ?
O2 C3 C4 108.7(3) . . ?
O2 C3 H3A 110.0 . . ?
C4 C3 H3A 110.0 . . ?
O2 C3 H3B 110.0 . . ?
C4 C3 H3B 110.0 . . ?
H3A C3 H3B 108.3 . . ?
O3 C4 C3 113.1(3) . . ?
O3 C4 H4A 109.0 . . ?
C3 C4 H4A 109.0 . . ?
O3 C4 H4B 109.0 . . ?
C3 C4 H4B 109.0 . . ?
H4A C4 H4B 107.8 . . ?
O3 C5 C6 110.4(3) . . ?
O3 C5 H5A 109.6 . . ?
C6 C5 H5A 109.6 . . ?
O3 C5 H5B 109.6 . . ?
C6 C5 H5B 109.6 . . ?
H5A C5 H5B 108.1 . . ?
O4 C6 C5 104.8(3) . . ?
O4 C6 H6A 110.8 . . ?
C5 C6 H6A 110.8 . . ?
O4 C6 H6B 110.8 . . ?
C5 C6 H6B 110.8 . . ?
H6A C6 H6B 108.9 . . ?
C8A C7A O4 108.9(5) . . ?
C8A C7A H7A 109.9 . . ?
O4 C7A H7A 109.9 . . ?
C8A C7A H7B 109.9 . . ?
O4 C7A H7B 109.9 . . ?
H7A C7A H7B 108.3 . . ?
O1 C8A C7A 102.2(6) . . ?
O1 C8A H8A 111.3 . . ?
C7A C8A H8A 111.3 . . ?
O1 C8A H8B 111.3 . . ?
C7A C8A H8B 111.3 . . ?
H8A C8A H8B 109.2 . . ?
O4 C7B C8B 101.0(6) . . ?
O4 C7B H7C 111.6 . . ?
C8B C7B H7C 111.6 . . ?
O4 C7B H7D 111.6 . . ?
C8B C7B H7D 111.6 . . ?
H7C C7B H7D 109.4 . . ?
C7B C8B O1 109.2(5) . . ?
C7B C8B H8C 109.8 . . ?
O1 C8B H8C 109.8 . . ?
C7B C8B H8D 109.8 . . ?
O1 C8B H8D 109.8 . . ?
H8C C8B H8D 108.3 . . ?
O5 C9 C10 104.4(3) . . ?
O5 C9 H9A 110.9 . . ?
C10 C9 H9A 110.9 . . ?
O5 C9 H9B 110.9 . . ?
C10 C9 H9B 110.9 . . ?
H9A C9 H9B 108.9 . . ?
C11 C10 C9 105.2(3) . . ?
C11 C10 H10A 110.7 . . ?
C9 C10 H10A 110.7 . . ?
C11 C10 H10B 110.7 . . ?
C9 C10 H10B 110.7 . . ?
H10A C10 H10B 108.8 . . ?
C12 C11 C10 103.7(3) . . ?
C12 C11 H11A 111.0 . . ?
C10 C11 H11A 111.0 . . ?
C12 C11 H11B 111.0 . . ?
C10 C11 H11B 111.0 . . ?
H11A C11 H11B 109.0 . . ?
O5 C12 C11 103.9(3) . . ?
O5 C12 H12A 111.0 . . ?
C11 C12 H12A 111.0 . . ?
O5 C12 H12B 111.0 . . ?
C11 C12 H12B 111.0 . . ?
H12A C12 H12B 109.0 . . ?
O6 C13 C14 105.5(3) . . ?
O6 C13 H13A 110.6 . . ?
C14 C13 H13A 110.6 . . ?
O6 C13 H13B 110.6 . . ?
C14 C13 H13B 110.6 . . ?
H13A C13 H13B 108.8 . . ?
C15 C14 C13 105.9(4) . . ?
C15 C14 H14A 110.6 . . ?
C13 C14 H14A 110.6 . . ?
C15 C14 H14B 110.6 . . ?
C13 C14 H14B 110.6 . . ?
H14A C14 H14B 108.7 . . ?
C14 C15 C16 105.7(5) . . ?
C14 C15 H15A 110.6 . . ?
C16 C15 H15A 110.6 . . ?
C14 C15 H15B 110.6 . . ?
C16 C15 H15B 110.6 . . ?
H15A C15 H15B 108.7 . . ?
O6 C16 C15 102.2(4) . . ?
O6 C16 H16A 111.3 . . ?
C15 C16 H16A 111.3 . . ?
O6 C16 H16B 111.3 . . ?
C15 C16 H16B 111.3 . . ?
H16A C16 H16B 109.2 . . ?
O7 C17 C18 107.3(3) . . ?
O7 C17 H17A 110.3 . . ?
C18 C17 H17A 110.3 . . ?
O7 C17 H17B 110.3 . . ?
C18 C17 H17B 110.3 . . ?
H17A C17 H17B 108.5 . . ?
C17 C18 C19 105.5(4) . . ?
C17 C18 H18A 110.6 . . ?
C19 C18 H18A 110.6 . . ?
C17 C18 H18B 110.6 . . ?
C19 C18 H18B 110.6 . . ?
H18A C18 H18B 108.8 . . ?
C20 C19 C18 108.1(4) . . ?
C20 C19 H19A 110.1 . . ?
C18 C19 H19A 110.1 . . ?
C20 C19 H19B 110.1 . . ?
C18 C19 H19B 110.1 . . ?
H19A C19 H19B 108.4 . . ?
C19 C20 O7 110.5(4) . . ?
C19 C20 H20A 109.5 . . ?
O7 C20 H20A 109.6 . . ?
C19 C20 H20B 109.6 . . ?
O7 C20 H20B 109.5 . . ?
H20A C20 H20B 108.1 . . ?
Si C21 Y 145.2(2) . . ?
Si C21 H21A 100.6 . . ?
Y C21 H21A 100.6 . . ?
Si C21 H21B 100.6 . . ?
Y C21 H21B 100.6 . . ?
H21A C21 H21B 104.3 . . ?
Si C22 H22A 109.5 . . ?
Si C22 H22B 109.5 . . ?
H22A C22 H22B 109.5 . . ?
Si C22 H22C 109.5 . . ?
H22A C22 H22C 109.5 . . ?
H22B C22 H22C 109.5 . . ?
Si C23 H23A 109.5 . . ?
Si C23 H23B 109.5 . . ?
H23A C23 H23B 109.5 . . ?
Si C23 H23C 109.5 . . ?
H23A C23 H23C 109.5 . . ?
H23B C23 H23C 109.5 . . ?
Si C24 H24A 109.5 . . ?
Si C24 H24B 109.5 . . ?
H24A C24 H24B 109.5 . . ?
Si C24 H24C 109.5 . . ?
H24A C24 H24C 109.5 . . ?
H24B C24 H24C 109.5 . . ?
C30 C25 C26 114.7(3) . . ?
C30 C25 B1 125.0(3) . . ?
C26 C25 B1 120.3(3) . . ?
C27 C26 C25 123.3(3) . . ?
C27 C26 H26 118.4 . . ?
C25 C26 H26 118.4 . . ?
C28 C27 C26 120.0(3) . . ?
C28 C27 H27 120.0 . . ?
C26 C27 H27 120.0 . . ?
C27 C28 C29 118.8(3) . . ?
C27 C28 H28 120.6 . . ?
C29 C28 H28 120.6 . . ?
C28 C29 C30 120.4(3) . . ?
C28 C29 H29 119.8 . . ?
C30 C29 H29 119.8 . . ?
C29 C30 C25 122.9(3) . . ?
C29 C30 H30 118.6 . . ?
C25 C30 H30 118.6 . . ?
C32 C31 C36 114.4(3) . . ?
C32 C31 B1 123.4(3) . . ?
C36 C31 B1 122.2(3) . . ?
C31 C32 C33 123.5(3) . . ?
C31 C32 H32 118.3 . . ?
C33 C32 H32 118.3 . . ?
C34 C33 C32 119.7(3) . . ?
C34 C33 H33 120.1 . . ?
C32 C33 H33 120.1 . . ?
C33 C34 C35 119.4(3) . . ?
C33 C34 H34 120.3 . . ?
C35 C34 H34 120.3 . . ?
C34 C35 C36 119.8(3) . . ?
C34 C35 H35 120.1 . . ?
C36 C35 H35 120.1 . . ?
C35 C36 C31 123.2(3) . . ?
C35 C36 H36 118.4 . . ?
C31 C36 H36 118.4 . . ?
C38 C37 C42 114.8(3) . . ?
C38 C37 B1 125.1(3) . . ?
C42 C37 B1 120.1(3) . . ?
C37 C38 C39 123.0(3) . . ?
C37 C38 H38 118.5 . . ?
C39 C38 H38 118.5 . . ?
C40 C39 C38 119.8(4) . . ?
C40 C39 H39 120.1 . . ?
C38 C39 H39 120.1 . . ?
C41 C40 C39 119.4(3) . . ?
C41 C40 H40 120.3 . . ?
C39 C40 H40 120.3 . . ?
C40 C41 C42 120.1(3) . . ?
C40 C41 H41 119.9 . . ?
C42 C41 H41 119.9 . . ?
C41 C42 C37 122.8(3) . . ?
C41 C42 H42 118.6 . . ?
C37 C42 H42 118.6 . . ?
C48 C43 C44 114.3(3) . . ?
C48 C43 B1 120.4(3) . . ?
C44 C43 B1 125.2(3) . . ?
C45 C44 C43 123.3(3) . . ?
C45 C44 H44 118.4 . . ?
C43 C44 H44 118.4 . . ?
C46 C45 C44 120.1(3) . . ?
C46 C45 H45 120.0 . . ?
C44 C45 H45 120.0 . . ?
C47 C46 C45 118.6(3) . . ?
C47 C46 H46 120.7 . . ?
C45 C46 H46 120.7 . . ?
C46 C47 C48 120.4(3) . . ?
C46 C47 H47 119.8 . . ?
C48 C47 H47 119.8 . . ?
C47 C48 C43 123.3(3) . . ?
C47 C48 H48 118.4 . . ?
C43 C48 H48 118.4 . . ?
C54 C49 C50 113.7(3) . . ?
C54 C49 B2 124.3(3) . . ?
C50 C49 B2 122.0(3) . . ?
C51 C50 C49 123.2(4) . . ?
C51 C50 H50 118.4 . . ?
C49 C50 H50 118.4 . . ?
C52 C51 C50 120.6(4) . . ?
C52 C51 H51 119.7 . . ?
C50 C51 H51 119.7 . . ?
C53 C52 C51 118.7(4) . . ?
C53 C52 H52 120.6 . . ?
C51 C52 H52 120.6 . . ?
C52 C53 C54 120.8(4) . . ?
C52 C53 H53 119.6 . . ?
C54 C53 H53 119.6 . . ?
C53 C54 C49 123.1(4) . . ?
C53 C54 H54 118.4 . . ?
C49 C54 H54 118.4 . . ?
C56 C55 C60 115.0(3) . . ?
C56 C55 B2 122.6(3) . . ?
C60 C55 B2 122.4(3) . . ?
C57 C56 C55 122.7(3) . . ?
C57 C56 H56 118.6 . . ?
C55 C56 H56 118.6 . . ?
C58 C57 C56 120.6(4) . . ?
C58 C57 H57 119.7 . . ?
C56 C57 H57 119.7 . . ?
C59 C58 C57 118.6(3) . . ?
C59 C58 H58 120.7 . . ?
C57 C58 H58 120.7 . . ?
C58 C59 C60 120.9(4) . . ?
C58 C59 H59 119.6 . . ?
C60 C59 H59 119.6 . . ?
C59 C60 C55 122.3(4) . . ?
C59 C60 H60 118.8 . . ?
C55 C60 H60 118.8 . . ?
C66 C61 C62 114.9(3) . . ?
C66 C61 B2 123.1(3) . . ?
C62 C61 B2 121.9(3) . . ?
C63 C62 C61 123.0(4) . . ?
C63 C62 H62 118.5 . . ?
C61 C62 H62 118.5 . . ?
C64 C63 C62 120.2(4) . . ?
C64 C63 H63 119.9 . . ?
C62 C63 H63 119.9 . . ?
C65 C64 C63 118.8(4) . . ?
C65 C64 H64 120.6 . . ?
C63 C64 H64 120.6 . . ?
C64 C65 C66 120.4(4) . . ?
C64 C65 H65 119.8 . . ?
C66 C65 H65 119.8 . . ?
C65 C66 C61 122.7(4) . . ?
C65 C66 H66 118.7 . . ?
C61 C66 H66 118.7 . . ?
C68 C67 C72 115.1(4) . . ?
C68 C67 B2 120.1(4) . . ?
C72 C67 B2 124.7(4) . . ?
C69 C68 C67 121.9(5) . . ?
C69 C68 H68 119.1 . . ?
C67 C68 H68 119.1 . . ?
C70 C69 C68 121.0(5) . . ?
C70 C69 H69 119.5 . . ?
C68 C69 H69 119.5 . . ?
C69 C70 C71 119.1(5) . . ?
C69 C70 H70 120.4 . . ?
C71 C70 H70 120.4 . . ?
C72 C71 C70 120.0(6) . . ?
C72 C71 H71 120.0 . . ?
C70 C71 H71 120.0 . . ?
C71 C72 C67 122.9(5) . . ?
C71 C72 H72 118.6 . . ?
C67 C72 H72 118.6 . . ?
O8 C73 C76 106.9(7) . . ?
O8 C73 H73A 110.3 . . ?
C76 C73 H73A 110.3 . . ?
O8 C73 H73B 110.3 . . ?
C76 C73 H73B 110.3 . . ?
H73A C73 H73B 108.6 . . ?
O8 C74 C75 103.0(7) . . ?
O8 C74 H74A 111.2 . . ?
C75 C74 H74A 111.2 . . ?
O8 C74 H74B 111.2 . . ?
C75 C74 H74B 111.2 . . ?
H74A C74 H74B 109.1 . . ?
C74 C75 C76 102.1(6) . . ?
C74 C75 H75A 111.4 . . ?
C76 C75 H75A 111.4 . . ?
C74 C75 H75B 111.4 . . ?
C76 C75 H75B 111.4 . . ?
H75A C75 H75B 109.2 . . ?
C73 C76 C75 104.9(6) . . ?
C73 C76 H76A 110.8 . . ?
C75 C76 H76A 110.8 . . ?
C73 C76 H76B 110.8 . . ?
C75 C76 H76B 110.8 . . ?
H76A C76 H76B 108.9 . . ?
C73 O8 C74 107.4(6) . . ?

loop_
_geom_bond_atom_site_label_1
_geom_bond_atom_site_label_2
_geom_bond_distance
_geom_bond_site_symmetry_2
_geom_bond_publ_flag
Y O6 2.370(2) . ?
Y O7 2.396(2) . ?
Y O1 2.414(3) . ?
Y O2 2.423(3) . ?
Y C21 2.424(4) . ?
Y O5 2.425(2) . ?
Y O3 2.491(3) . ?
Y O4 2.527(3) . ?
Si C21 1.838(4) . ?
Si C24 1.883(6) . ?
Si C23 1.883(5) . ?
Si C22 1.908(5) . ?
O1 C8A 1.296(8) . ?
O1 C1 1.463(5) . ?
O1 C8B 1.696(9) . ?
O2 C2 1.436(4) . ?
O2 C3 1.449(4) . ?
O3 C4 1.447(5) . ?
O3 C5 1.464(5) . ?
O4 C7B 1.308(8) . ?
O4 C6 1.421(5) . ?
O4 C7A 1.645(8) . ?
O5 C12 1.462(4) . ?
O5 C9 1.474(4) . ?
O6 C16 1.476(5) . ?
O6 C13 1.481(4) . ?
O7 C17 1.450(5) . ?
O7 C20 1.454(5) . ?
B1 C25 1.654(5) . ?
B1 C43 1.656(5) . ?
B1 C37 1.657(5) . ?
B1 C31 1.667(4) . ?
B2 C61 1.652(6) . ?
B2 C67 1.652(6) . ?
B2 C55 1.656(5) . ?
B2 C49 1.668(5) . ?
C1 C2 1.521(6) . ?
C1 H1A 0.9900 . ?
C1 H1B 0.9900 . ?
C2 H2A 0.9900 . ?
C2 H2B 0.9900 . ?
C3 C4 1.534(5) . ?
C3 H3A 0.9900 . ?
C3 H3B 0.9900 . ?
C4 H4A 0.9900 . ?
C4 H4B 0.9900 . ?
C5 C6 1.498(6) . ?
C5 H5A 0.9900 . ?
C5 H5B 0.9900 . ?
C6 H6A 0.9900 . ?
C6 H6B 0.9900 . ?
C7A C8A 1.571(10) . ?
C7A H7A 0.9900 . ?
C7A H7B 0.9900 . ?
C8A H8A 0.9900 . ?
C8A H8B 0.9900 . ?
C7B C8B 1.485(11) . ?
C7B H7C 0.9900 . ?
C7B H7D 0.9900 . ?
C8B H8C 0.9900 . ?
C8B H8D 0.9900 . ?
C9 C10 1.557(5) . ?
C9 H9A 0.9900 . ?
C9 H9B 0.9900 . ?
C10 C11 1.539(5) . ?
C10 H10A 0.9900 . ?
C10 H10B 0.9900 . ?
C11 C12 1.510(5) . ?
C11 H11A 0.9900 . ?
C11 H11B 0.9900 . ?
C12 H12A 0.9900 . ?
C12 H12B 0.9900 . ?
C13 C14 1.501(6) . ?
C13 H13A 0.9900 . ?
C13 H13B 0.9900 . ?
C14 C15 1.421(8) . ?
C14 H14A 0.9900 . ?
C14 H14B 0.9900 . ?
C15 C16 1.516(7) . ?
C15 H15A 0.9900 . ?
C15 H15B 0.9900 . ?
C16 H16A 0.9900 . ?
C16 H16B 0.9900 . ?
C17 C18 1.468(6) . ?
C17 H17A 0.9900 . ?
C17 H17B 0.9900 . ?
C18 C19 1.490(7) . ?
C18 H18A 0.9900 . ?
C18 H18B 0.9900 . ?
C19 C20 1.377(7) . ?
C19 H19A 0.9900 . ?
C19 H19B 0.9900 . ?
C20 H20A 0.9900 . ?
C20 H20B 0.9900 . ?
C21 H21A 0.9900 . ?
C21 H21B 0.9900 . ?
C22 H22A 0.9800 . ?
C22 H22B 0.9800 . ?
C22 H22C 0.9800 . ?
C23 H23A 0.9800 . ?
C23 H23B 0.9800 . ?
C23 H23C 0.9800 . ?
C24 H24A 0.9800 . ?
C24 H24B 0.9800 . ?
C24 H24C 0.9800 . ?
C25 C30 1.400(4) . ?
C25 C26 1.415(4) . ?
C26 C27 1.390(5) . ?
C26 H26 0.9500 . ?
C27 C28 1.384(5) . ?
C27 H27 0.9500 . ?
C28 C29 1.392(5) . ?
C28 H28 0.9500 . ?
C29 C30 1.393(5) . ?
C29 H29 0.9500 . ?
C30 H30 0.9500 . ?
C31 C32 1.396(4) . ?
C31 C36 1.410(4) . ?
C32 C33 1.409(4) . ?
C32 H32 0.9500 . ?
C33 C34 1.375(5) . ?
C33 H33 0.9500 . ?
C34 C35 1.386(5) . ?
C34 H34 0.9500 . ?
C35 C36 1.398(4) . ?
C35 H35 0.9500 . ?
C36 H36 0.9500 . ?
C37 C38 1.399(5) . ?
C37 C42 1.420(4) . ?
C38 C39 1.407(5) . ?
C38 H38 0.9500 . ?
C39 C40 1.389(5) . ?
C39 H39 0.9500 . ?
C40 C41 1.383(5) . ?
C40 H40 0.9500 . ?
C41 C42 1.396(5) . ?
C41 H41 0.9500 . ?
C42 H42 0.9500 . ?
C43 C48 1.408(5) . ?
C43 C44 1.409(4) . ?
C44 C45 1.398(5) . ?
C44 H44 0.9500 . ?
C45 C46 1.390(5) . ?
C45 H45 0.9500 . ?
C46 C47 1.389(5) . ?
C46 H46 0.9500 . ?
C47 C48 1.393(5) . ?
C47 H47 0.9500 . ?
C48 H48 0.9500 . ?
C49 C54 1.402(5) . ?
C49 C50 1.410(5) . ?
C50 C51 1.385(6) . ?
C50 H50 0.9500 . ?
C51 C52 1.374(7) . ?
C51 H51 0.9500 . ?
C52 C53 1.361(7) . ?
C52 H52 0.9500 . ?
C53 C54 1.392(6) . ?
C53 H53 0.9500 . ?
C54 H54 0.9500 . ?
C55 C56 1.407(5) . ?
C55 C60 1.424(5) . ?
C56 C57 1.400(5) . ?
C56 H56 0.9500 . ?
C57 C58 1.389(5) . ?
C57 H57 0.9500 . ?
C58 C59 1.389(6) . ?
C58 H58 0.9500 . ?
C59 C60 1.393(5) . ?
C59 H59 0.9500 . ?
C60 H60 0.9500 . ?
C61 C66 1.403(5) . ?
C61 C62 1.409(5) . ?
C62 C63 1.393(6) . ?
C62 H62 0.9500 . ?
C63 C64 1.386(6) . ?
C63 H63 0.9500 . ?
C64 C65 1.386(6) . ?
C64 H64 0.9500 . ?
C65 C66 1.399(5) . ?
C65 H65 0.9500 . ?
C66 H66 0.9500 . ?
C67 C68 1.405(6) . ?
C67 C72 1.415(6) . ?
C68 C69 1.401(7) . ?
C68 H68 0.9500 . ?
C69 C70 1.364(9) . ?
C69 H69 0.9500 . ?
C70 C71 1.392(9) . ?
C70 H70 0.9500 . ?
C71 C72 1.380(6) . ?
C71 H71 0.9500 . ?
C72 H72 0.9500 . ?
C73 O8 1.474(9) . ?
C73 C76 1.485(10) . ?
C73 H73A 0.9900 . ?
C73 H73B 0.9900 . ?
C74 O8 1.494(10) . ?
C74 C75 1.511(10) . ?
C74 H74A 0.9900 . ?
C74 H74B 0.9900 . ?
C75 C76 1.523(9) . ?
C75 H75A 0.9900 . ?
C75 H75B 0.9900 . ?
C76 H76A 0.9900 . ?
C76 H76B 0.9900 . ?

loop_
_geom_torsion_atom_site_label_1
_geom_torsion_atom_site_label_2
_geom_torsion_atom_site_label_3
_geom_torsion_atom_site_label_4
_geom_torsion
_geom_torsion_site_symmetry_1
_geom_torsion_site_symmetry_2
_geom_torsion_site_symmetry_3
_geom_torsion_site_symmetry_4
_geom_torsion_publ_flag
O6 Y O1 C8A -38.9(7) . . . . ?
O7 Y O1 C8A -40.7(5) . . . . ?
O2 Y O1 C8A 122.5(5) . . . . ?
C21 Y O1 C8A -124.9(5) . . . . ?
O5 Y O1 C8A 163.0(5) . . . . ?
O3 Y O1 C8A 75.6(5) . . . . ?
O4 Y O1 C8A 33.6(5) . . . . ?
O6 Y O1 C1 162.2(2) . . . . ?
O7 Y O1 C1 160.3(3) . . . . ?
O2 Y O1 C1 -36.5(3) . . . . ?
C21 Y O1 C1 76.2(3) . . . . ?
O5 Y O1 C1 4.0(3) . . . . ?
O3 Y O1 C1 -83.4(3) . . . . ?
O4 Y O1 C1 -125.4(3) . . . . ?
O6 Y O1 C8B -76.2(4) . . . . ?
O7 Y O1 C8B -78.1(3) . . . . ?
O2 Y O1 C8B 85.2(3) . . . . ?
C21 Y O1 C8B -162.2(3) . . . . ?
O5 Y O1 C8B 125.6(3) . . . . ?
O3 Y O1 C8B 38.3(3) . . . . ?
O4 Y O1 C8B -3.7(3) . . . . ?
O6 Y O2 C2 179.7(2) . . . . ?
O7 Y O2 C2 38.9(3) . . . . ?
O1 Y O2 C2 11.8(2) . . . . ?
C21 Y O2 C2 -63.2(3) . . . . ?
O5 Y O2 C2 -135.1(2) . . . . ?
O3 Y O2 C2 145.3(2) . . . . ?
O4 Y O2 C2 79.1(2) . . . . ?
O6 Y O2 C3 25.9(3) . . . . ?
O7 Y O2 C3 -115.0(2) . . . . ?
O1 Y O2 C3 -142.1(3) . . . . ?
C21 Y O2 C3 143.0(3) . . . . ?
O5 Y O2 C3 71.1(2) . . . . ?
O3 Y O2 C3 -8.5(2) . . . . ?
O4 Y O2 C3 -74.8(3) . . . . ?
O6 Y O3 C4 -130.2(2) . . . . ?
O7 Y O3 C4 164.2(2) . . . . ?
O1 Y O3 C4 74.0(2) . . . . ?
O2 Y O3 C4 26.9(2) . . . . ?
C21 Y O3 C4 -56.3(4) . . . . ?
O5 Y O3 C4 -49.7(2) . . . . ?
O4 Y O3 C4 116.4(3) . . . . ?
O6 Y O3 C5 92.4(3) . . . . ?
O7 Y O3 C5 26.7(3) . . . . ?
O1 Y O3 C5 -63.5(3) . . . . ?
O2 Y O3 C5 -110.6(3) . . . . ?
C21 Y O3 C5 166.2(3) . . . . ?
O5 Y O3 C5 172.8(3) . . . . ?
O4 Y O3 C5 -21.0(2) . . . . ?
O6 Y O4 C7B 121.7(5) . . . . ?
O7 Y O4 C7B 53.4(5) . . . . ?
O1 Y O4 C7B -32.6(5) . . . . ?
O2 Y O4 C7B -101.5(5) . . . . ?
C21 Y O4 C7B 4.5(6) . . . . ?
O5 Y O4 C7B -150.9(4) . . . . ?
O3 Y O4 C7B -170.0(5) . . . . ?
O6 Y O4 C6 -77.9(3) . . . . ?
O7 Y O4 C6 -146.2(3) . . . . ?
O1 Y O4 C6 127.8(3) . . . . ?
O2 Y O4 C6 58.8(3) . . . . ?
C21 Y O4 C6 164.9(3) . . . . ?
O5 Y O4 C6 9.5(4) . . . . ?
O3 Y O4 C6 -9.6(3) . . . . ?
O6 Y O4 C7A 157.0(3) . . . . ?
O7 Y O4 C7A 88.7(3) . . . . ?
O1 Y O4 C7A 2.7(3) . . . . ?
O2 Y O4 C7A -66.3(3) . . . . ?
C21 Y O4 C7A 39.8(4) . . . . ?
O5 Y O4 C7A -115.6(3) . . . . ?
O3 Y O4 C7A -134.7(3) . . . . ?
O6 Y O5 C12 -150.1(3) . . . . ?
O7 Y O5 C12 -114.0(3) . . . . ?
O1 Y O5 C12 20.2(3) . . . . ?
O2 Y O5 C12 59.2(2) . . . . ?
C21 Y O5 C12 -54.1(3) . . . . ?
O3 Y O5 C12 129.0(3) . . . . ?
O4 Y O5 C12 111.1(3) . . . . ?
O6 Y O5 C9 15.9(3) . . . . ?
O7 Y O5 C9 52.0(3) . . . . ?
O1 Y O5 C9 -173.8(3) . . . . ?
O2 Y O5 C9 -134.8(3) . . . . ?
C21 Y O5 C9 111.9(3) . . . . ?
O3 Y O5 C9 -65.0(3) . . . . ?
O4 Y O5 C9 -82.9(3) . . . . ?
O7 Y O6 C16 -73.6(4) . . . . ?
O1 Y O6 C16 -75.5(4) . . . . ?
O2 Y O6 C16 130.4(4) . . . . ?
C21 Y O6 C16 8.4(4) . . . . ?
O5 Y O6 C16 86.9(4) . . . . ?
O3 Y O6 C16 162.3(4) . . . . ?
O4 Y O6 C16 -139.0(4) . . . . ?
O7 Y O6 C13 101.6(3) . . . . ?
O1 Y O6 C13 99.7(4) . . . . ?
O2 Y O6 C13 -54.5(3) . . . . ?
C21 Y O6 C13 -176.5(3) . . . . ?
O5 Y O6 C13 -98.0(3) . . . . ?
O3 Y O6 C13 -22.6(3) . . . . ?
O4 Y O6 C13 36.2(3) . . . . ?
O6 Y O7 C17 -50.1(3) . . . . ?
O1 Y O7 C17 129.1(4) . . . . ?
O2 Y O7 C17 103.8(3) . . . . ?
C21 Y O7 C17 -145.6(4) . . . . ?
O5 Y O7 C17 -86.6(4) . . . . ?
O3 Y O7 C17 17.0(4) . . . . ?
O4 Y O7 C17 61.8(3) . . . . ?
O6 Y O7 C20 127.8(4) . . . . ?
O1 Y O7 C20 -53.1(4) . . . . ?
O2 Y O7 C20 -78.3(4) . . . . ?
C21 Y O7 C20 32.2(4) . . . . ?
O5 Y O7 C20 91.2(4) . . . . ?
O3 Y O7 C20 -165.2(4) . . . . ?
O4 Y O7 C20 -120.4(4) . . . . ?
C8A O1 C1 C2 -101.4(6) . . . . ?
C8B O1 C1 C2 -65.5(4) . . . . ?
Y O1 C1 C2 58.9(4) . . . . ?
C3 O2 C2 C1 171.0(3) . . . . ?
Y O2 C2 C1 13.9(4) . . . . ?
O1 C1 C2 O2 -46.8(4) . . . . ?
C2 O2 C3 C4 -165.6(3) . . . . ?
Y O2 C3 C4 -9.6(4) . . . . ?
C5 O3 C4 C3 94.2(4) . . . . ?
Y O3 C4 C3 -43.0(4) . . . . ?
O2 C3 C4 O3 33.7(4) . . . . ?
C4 O3 C5 C6 -88.0(4) . . . . ?
Y O3 C5 C6 48.9(4) . . . . ?
C7B O4 C6 C5 -162.4(5) . . . . ?
C7A O4 C6 C5 164.3(4) . . . . ?
Y O4 C6 C5 35.8(4) . . . . ?
O3 C5 C6 O4 -52.7(5) . . . . ?
C7B O4 C7A C8A 86.3(9) . . . . ?
C6 O4 C7A C8A -161.8(5) . . . . ?
Y O4 C7A C8A -27.9(6) . . . . ?
C1 O1 C8A C7A 99.9(6) . . . . ?
C8B O1 C8A C7A 21.6(6) . . . . ?
Y O1 C8A C7A -56.9(7) . . . . ?
O4 C7A C8A O1 48.6(7) . . . . ?
C6 O4 C7B C8B -103.3(6) . . . . ?
C7A O4 C7B C8B -23.9(6) . . . . ?
Y O4 C7B C8B 58.4(7) . . . . ?
O4 C7B C8B O1 -54.3(7) . . . . ?
C8A O1 C8B C7B -87.8(9) . . . . ?
C1 O1 C8B C7B 154.9(5) . . . . ?
Y O1 C8B C7B 33.0(6) . . . . ?
C12 O5 C9 C10 -32.7(4) . . . . ?
Y O5 C9 C10 159.6(2) . . . . ?
O5 C9 C10 C11 10.2(4) . . . . ?
C9 C10 C11 C12 14.9(4) . . . . ?
C9 O5 C12 C11 43.0(3) . . . . ?
Y O5 C12 C11 -147.9(2) . . . . ?
C10 C11 C12 O5 -35.1(3) . . . . ?
C16 O6 C13 C14 -4.3(5) . . . . ?
Y O6 C13 C14 -179.8(3) . . . . ?
O6 C13 C14 C15 -18.4(6) . . . . ?
C13 C14 C15 C16 33.5(7) . . . . ?
C13 O6 C16 C15 23.5(6) . . . . ?
Y O6 C16 C15 -160.2(4) . . . . ?
C14 C15 C16 O6 -35.5(7) . . . . ?
C20 O7 C17 C18 13.9(6) . . . . ?
Y O7 C17 C18 -167.8(3) . . . . ?
O7 C17 C18 C19 -14.8(7) . . . . ?
C17 C18 C19 C20 10.3(8) . . . . ?
C18 C19 C20 O7 -1.8(8) . . . . ?
C17 O7 C20 C19 -7.6(7) . . . . ?
Y O7 C20 C19 174.2(4) . . . . ?
C24 Si C21 Y 40.4(5) . . . . ?
C23 Si C21 Y -80.6(4) . . . . ?
C22 Si C21 Y 160.3(4) . . . . ?
O6 Y C21 Si -167.5(4) . . . . ?
O7 Y C21 Si -92.8(4) . . . . ?
O1 Y C21 Si -13.5(4) . . . . ?
O2 Y C21 Si 49.5(4) . . . . ?
O5 Y C21 Si 115.9(4) . . . . ?
O3 Y C21 Si 122.3(3) . . . . ?
O4 Y C21 Si -46.9(5) . . . . ?
C43 B1 C25 C30 -121.8(3) . . . . ?
C37 B1 C25 C30 118.1(3) . . . . ?
C31 B1 C25 C30 0.5(4) . . . . ?
C43 B1 C25 C26 62.1(4) . . . . ?
C37 B1 C25 C26 -57.9(3) . . . . ?
C31 B1 C25 C26 -175.5(3) . . . . ?
C30 C25 C26 C27 0.8(4) . . . . ?
B1 C25 C26 C27 177.2(3) . . . . ?
C25 C26 C27 C28 -0.5(5) . . . . ?
C26 C27 C28 C29 -0.5(5) . . . . ?
C27 C28 C29 C30 1.1(5) . . . . ?
C28 C29 C30 C25 -0.8(5) . . . . ?
C26 C25 C30 C29 -0.2(4) . . . . ?
B1 C25 C30 C29 -176.4(3) . . . . ?
C25 B1 C31 C32 -101.8(3) . . . . ?
C43 B1 C31 C32 21.5(4) . . . . ?
C37 B1 C31 C32 141.8(3) . . . . ?
C25 B1 C31 C36 76.3(4) . . . . ?
C43 B1 C31 C36 -160.4(3) . . . . ?
C37 B1 C31 C36 -40.1(4) . . . . ?
C36 C31 C32 C33 1.1(5) . . . . ?
B1 C31 C32 C33 179.3(3) . . . . ?
C31 C32 C33 C34 0.1(5) . . . . ?
C32 C33 C34 C35 -1.1(5) . . . . ?
C33 C34 C35 C36 0.8(5) . . . . ?
C34 C35 C36 C31 0.4(5) . . . . ?
C32 C31 C36 C35 -1.3(5) . . . . ?
B1 C31 C36 C35 -179.6(3) . . . . ?
C25 B1 C37 C38 141.2(3) . . . . ?
C43 B1 C37 C38 20.1(4) . . . . ?
C31 B1 C37 C38 -100.2(3) . . . . ?
C25 B1 C37 C42 -41.1(4) . . . . ?
C43 B1 C37 C42 -162.1(3) . . . . ?
C31 B1 C37 C42 77.5(3) . . . . ?
C42 C37 C38 C39 -2.4(5) . . . . ?
B1 C37 C38 C39 175.5(3) . . . . ?
C37 C38 C39 C40 0.3(5) . . . . ?
C38 C39 C40 C41 1.3(5) . . . . ?
C39 C40 C41 C42 -0.7(5) . . . . ?
C40 C41 C42 C37 -1.6(5) . . . . ?
C38 C37 C42 C41 3.0(5) . . . . ?
B1 C37 C42 C41 -175.0(3) . . . . ?
C25 B1 C43 C48 174.8(3) . . . . ?
C37 B1 C43 C48 -67.1(4) . . . . ?
C31 B1 C43 C48 52.4(4) . . . . ?
C25 B1 C43 C44 -7.1(4) . . . . ?
C37 B1 C43 C44 111.0(3) . . . . ?
C31 B1 C43 C44 -129.5(3) . . . . ?
C48 C43 C44 C45 1.0(5) . . . . ?
B1 C43 C44 C45 -177.2(3) . . . . ?
C43 C44 C45 C46 -0.2(5) . . . . ?
C44 C45 C46 C47 -0.3(5) . . . . ?
C45 C46 C47 C48 -0.1(5) . . . . ?
C46 C47 C48 C43 1.0(5) . . . . ?
C44 C43 C48 C47 -1.4(5) . . . . ?
B1 C43 C48 C47 176.9(3) . . . . ?
C61 B2 C49 C54 -18.3(5) . . . . ?
C67 B2 C49 C54 101.3(4) . . . . ?
C55 B2 C49 C54 -138.1(4) . . . . ?
C61 B2 C49 C50 164.0(3) . . . . ?
C67 B2 C49 C50 -76.4(4) . . . . ?
C55 B2 C49 C50 44.1(5) . . . . ?
C54 C49 C50 C51 1.2(6) . . . . ?
B2 C49 C50 C51 179.1(4) . . . . ?
C49 C50 C51 C52 -1.4(7) . . . . ?
C50 C51 C52 C53 1.4(7) . . . . ?
C51 C52 C53 C54 -1.2(7) . . . . ?
C52 C53 C54 C49 1.0(7) . . . . ?
C50 C49 C54 C53 -1.0(6) . . . . ?
B2 C49 C54 C53 -178.9(4) . . . . ?
C61 B2 C55 C56 -22.7(4) . . . . ?
C67 B2 C55 C56 -144.6(3) . . . . ?
C49 B2 C55 C56 98.0(4) . . . . ?
C61 B2 C55 C60 160.7(3) . . . . ?
C67 B2 C55 C60 38.8(4) . . . . ?
C49 B2 C55 C60 -78.6(4) . . . . ?
C60 C55 C56 C57 1.9(5) . . . . ?
B2 C55 C56 C57 -174.9(3) . . . . ?
C55 C56 C57 C58 -1.5(5) . . . . ?
C56 C57 C58 C59 0.2(5) . . . . ?
C57 C58 C59 C60 0.5(5) . . . . ?
C58 C59 C60 C55 0.0(5) . . . . ?
C56 C55 C60 C59 -1.2(5) . . . . ?
B2 C55 C60 C59 175.6(3) . . . . ?
C67 B2 C61 C66 16.4(5) . . . . ?
C55 B2 C61 C66 -106.9(4) . . . . ?
C49 B2 C61 C66 134.6(3) . . . . ?
C67 B2 C61 C62 -165.8(3) . . . . ?
C55 B2 C61 C62 70.8(4) . . . . ?
C49 B2 C61 C62 -47.6(4) . . . . ?
C66 C61 C62 C63 1.3(5) . . . . ?
B2 C61 C62 C63 -176.6(3) . . . . ?
C61 C62 C63 C64 -1.0(6) . . . . ?
C62 C63 C64 C65 0.4(6) . . . . ?
C63 C64 C65 C66 -0.2(6) . . . . ?
C64 C65 C66 C61 0.6(5) . . . . ?
C62 C61 C66 C65 -1.1(5) . . . . ?
B2 C61 C66 C65 176.8(3) . . . . ?
C61 B2 C67 C68 76.4(4) . . . . ?
C55 B2 C67 C68 -161.7(4) . . . . ?
C49 B2 C67 C68 -44.2(5) . . . . ?
C61 B2 C67 C72 -100.9(4) . . . . ?
C55 B2 C67 C72 21.1(5) . . . . ?
C49 B2 C67 C72 138.6(4) . . . . ?
C72 C67 C68 C69 -0.5(7) . . . . ?
B2 C67 C68 C69 -178.0(4) . . . . ?
C67 C68 C69 C70 -2.2(8) . . . . ?
C68 C69 C70 C71 3.4(8) . . . . ?
C69 C70 C71 C72 -1.9(8) . . . . ?
C70 C71 C72 C67 -0.9(7) . . . . ?
C68 C67 C72 C71 2.1(6) . . . . ?
B2 C67 C72 C71 179.4(4) . . . . ?
O8 C74 C75 C76 -38.8(8) . . . . ?
O8 C73 C76 C75 -18.7(8) . . . . ?
C74 C75 C76 C73 35.7(8) . . . . ?
C76 C73 O8 C74 -6.0(9) . . . . ?
C75 C74 O8 C73 28.4(8) . . . . ?
